data_4029352
loop_
_publ_author_name
'Boucherif, Amina'
'Yang, Qing-Qing'
'Wang, Qiang'
'Chen, Jia-Rong'
'Lu, Liang-Qiu'
'Xiao, Wen-Jing'

_publ_section_title
;
 Enantio- and Diastereoselective Synthesis of Spiro-epoxyoxindoles.
;
_journal_issue 9
_journal_name_full 'The Journal of organic chemistry'
_journal_page_first 3924
_journal_page_last 3929
_journal_paper_doi 10.1021/jo5003856
_journal_volume 79
_journal_year 2014
_chemical_absolute_configuration &#x00A3;&#x00A8;ad&#x00A3;&#x00A9;
_chemical_formula_sum 'C15 H17 Br N2 O3'
_chemical_formula_weight 353.22
_chemical_name_systematic
; 
 ? 
;
_space_group_IT_number 19
_symmetry_cell_setting orthorhombic
_symmetry_space_group_name_Hall 'P 2ac 2ab'
_symmetry_space_group_name_H-M 'P 21 21 21'
_atom_sites_solution_hydrogens geom
_atom_sites_solution_primary direct
_atom_sites_solution_secondary difmap
_audit_creation_method SHELXL-97
_cell_angle_alpha 90.00
_cell_angle_beta 90.00
_cell_angle_gamma 90.00
_cell_formula_units_Z 8
_cell_length_a 7.7315(6)
_cell_length_b 14.3537(11)
_cell_length_c 26.576(2)
_cell_measurement_reflns_used 9936
_cell_measurement_temperature 100(2)
_cell_measurement_theta_max 31.50
_cell_measurement_theta_min 2.70
_cell_volume 2949.3(4)
_computing_cell_refinement 'Bruker SAINT'
_computing_data_collection 'Bruker APEX2'
_computing_data_reduction 'Bruker SAINT'
_computing_molecular_graphics 'Bruker SHELXTL'
_computing_publication_material 'Bruker SHELXTL'
_computing_structure_refinement 'SHELXL-97 (Sheldrick, 1997)'
_computing_structure_solution 'SHELXS-97 (Sheldrick, 1990)'
_diffrn_ambient_temperature 100(2)
_diffrn_measured_fraction_theta_full 0.962
_diffrn_measured_fraction_theta_max 0.962
_diffrn_measurement_device_type 'Bruker APEX-II CCD'
_diffrn_measurement_method '\f and \w scans'
_diffrn_radiation_monochromator graphite
_diffrn_radiation_source 'fine-focus sealed tube'
_diffrn_radiation_type MoK\a
_diffrn_radiation_wavelength 0.71073
_diffrn_reflns_av_R_equivalents 0.0982
_diffrn_reflns_av_sigmaI/netI 0.0746
_diffrn_reflns_limit_h_max 11
_diffrn_reflns_limit_h_min -11
_diffrn_reflns_limit_k_max 21
_diffrn_reflns_limit_k_min -20
_diffrn_reflns_limit_l_max 22
_diffrn_reflns_limit_l_min -38
_diffrn_reflns_number 29559
_diffrn_reflns_theta_full 32.09
_diffrn_reflns_theta_max 32.09
_diffrn_reflns_theta_min 1.53
_diffrn_standards_number 0
_exptl_absorpt_coefficient_mu 2.799
_exptl_absorpt_correction_T_max 0.7671
_exptl_absorpt_correction_T_min 0.7300
_exptl_absorpt_correction_type none
_exptl_crystal_density_diffrn 1.591
_exptl_crystal_density_method 'not measured'
_exptl_crystal_F_000 1440
_exptl_crystal_size_max 0.12
_exptl_crystal_size_mid 0.10
_exptl_crystal_size_min 0.10
_refine_diff_density_max 0.595
_refine_diff_density_min -0.993
_refine_diff_density_rms 0.201
_refine_ls_abs_structure_details 'Flack H D (1983), Acta Cryst. A39, 876-881'
_refine_ls_abs_structure_Flack -0.006(5)
_refine_ls_extinction_method none
_refine_ls_goodness_of_fit_ref 0.991
_refine_ls_hydrogen_treatment mixed
_refine_ls_matrix_type full
_refine_ls_number_parameters 385
_refine_ls_number_reflns 9705
_refine_ls_number_restraints 0
_refine_ls_restrained_S_all 0.991
_refine_ls_R_factor_all 0.0387
_refine_ls_R_factor_gt 0.0310
_refine_ls_shift/su_max 0.001
_refine_ls_shift/su_mean 0.000
_refine_ls_structure_factor_coef Fsqd
_refine_ls_weighting_details 'calc w=1/[\s^2^(Fo^2^)+(0.0311P)^2^+0.0000P] where P=(Fo^2^+2Fc^2^)/3'
_refine_ls_weighting_scheme calc
_refine_ls_wR_factor_gt 0.0642
_refine_ls_wR_factor_ref 0.0764
_reflns_number_gt 8472
_reflns_number_total 9705
_reflns_threshold_expression >2sigma(I)
_cod_data_source_file jo5003856_si_001.cif
_cod_data_source_block e:\130418d\work\mo_130418d_0m
_cod_depositor_comments
;
The following automatic conversions were performed:

'_symmetry_cell_setting' value 'Orthorhombic' changed to
'orthorhombic' according to
/usr/data/users/saulius/crontab/automatic-downloads/rss-feeds/ACS/lib/dictionaries/cif_core.dic
dictionary named 'cif_core.dic' version 2.4.2 from 2011-04-26.

Automatic conversion script
Id: cif_fix_values 2281 2013-09-26 08:29:07Z andrius 

 Adding full bibliography for 4029352.cif.
;
_cod_original_sg_symbol_H-M P2(1)2(1)2(1)
_cod_database_code 4029352

loop_
_symmetry_equiv_pos_as_xyz
'x, y, z'
'-x+1/2, -y, z+1/2'
'-x, y+1/2, -z+1/2'
'x+1/2, -y+1/2, -z'

loop_
_atom_site_label
_atom_site_type_symbol
_atom_site_fract_x
_atom_site_fract_y
_atom_site_fract_z
_atom_site_U_iso_or_equiv
_atom_site_adp_type
_atom_site_occupancy
_atom_site_symmetry_multiplicity
_atom_site_calc_flag
_atom_site_refinement_flags
Br1 Br 0.48454(3) 0.712320(14) 0.239244(8) 0.02060(5) Uani 1 1 d .
Br2 Br -0.11840(3) 0.740062(14) 0.159368(10) 0.02501(6) Uani 1 1 d .
C1 C 0.2726(3) 0.86428(13) 0.11843(8) 0.0133(4) Uani 1 1 d .
C2 C 0.2556(3) 0.79756(14) 0.08128(8) 0.0166(4) Uani 1 1 d .
H2 H 0.2105 0.8129 0.0491 0.020 Uiso 1 1 calc R
C3 C 0.3070(3) 0.70681(15) 0.09275(9) 0.0201(4) Uani 1 1 d .
H3 H 0.2964 0.6592 0.0681 0.024 Uiso 1 1 calc R
C4 C 0.3731(3) 0.68572(13) 0.13972(9) 0.0198(4) Uani 1 1 d .
H4 H 0.4075 0.6235 0.1468 0.024 Uiso 1 1 calc R
C5 C 0.3907(3) 0.75378(14) 0.17707(8) 0.0161(4) Uani 1 1 d .
C6 C 0.3405(2) 0.84419(13) 0.16607(8) 0.0131(4) Uani 1 1 d .
C7 C 0.2936(2) 1.00223(14) 0.16790(8) 0.0137(4) Uani 1 1 d .
C8 C 0.4094(3) 0.93763(16) 0.24678(8) 0.0227(5) Uani 1 1 d .
H8A H 0.3914 1.0021 0.2578 0.034 Uiso 1 1 calc R
H8B H 0.5329 0.9226 0.2484 0.034 Uiso 1 1 calc R
H8C H 0.3450 0.8954 0.2689 0.034 Uiso 1 1 calc R
C9 C 0.2353(3) 0.96537(13) 0.11712(8) 0.0128(4) Uani 1 1 d .
C10 C 0.0971(3) 1.01666(13) 0.09005(8) 0.0143(4) Uani 1 1 d .
H10 H 0.0514 1.0733 0.1075 0.017 Uiso 1 1 calc R
C11 C -0.0259(3) 0.97002(13) 0.05378(8) 0.0133(4) Uani 1 1 d .
C12 C -0.3233(3) 0.93552(14) 0.03282(8) 0.0157(4) Uani 1 1 d .
H12A H -0.2926 0.9569 -0.0014 0.019 Uiso 1 1 calc R
H12B H -0.4369 0.9628 0.0417 0.019 Uiso 1 1 calc R
C13 C -0.3372(3) 0.82992(14) 0.03306(9) 0.0197(4) Uani 1 1 d .
H13A H -0.2267 0.8028 0.0225 0.030 Uiso 1 1 calc R
H13B H -0.4284 0.8104 0.0097 0.030 Uiso 1 1 calc R
H13C H -0.3656 0.8085 0.0671 0.030 Uiso 1 1 calc R
C14 C -0.2486(3) 0.99008(15) 0.11992(8) 0.0159(4) Uani 1 1 d .
H14A H -0.1493 0.9820 0.1430 0.019 Uiso 1 1 calc R
H14B H -0.3397 0.9455 0.1301 0.019 Uiso 1 1 calc R
C15 C -0.3187(3) 1.08977(15) 0.12521(9) 0.0208(4) Uani 1 1 d .
H15A H -0.2277 1.1344 0.1163 0.031 Uiso 1 1 calc R
H15B H -0.3552 1.1004 0.1600 0.031 Uiso 1 1 calc R
H15C H -0.4177 1.0981 0.1026 0.031 Uiso 1 1 calc R
C16 C -0.0479(3) 0.45152(14) 0.14076(8) 0.0148(4) Uani 1 1 d .
C17 C -0.1058(3) 0.43627(15) 0.09247(8) 0.0183(4) Uani 1 1 d .
H17 H -0.1049 0.3753 0.0786 0.022 Uiso 1 1 calc R
C18 C -0.1659(3) 0.51162(16) 0.06422(9) 0.0210(4) Uani 1 1 d .
H18 H -0.2046 0.5028 0.0306 0.025 Uiso 1 1 calc R
C19 C -0.1682(3) 0.60000(16) 0.08596(10) 0.0224(5) Uani 1 1 d .
H19 H -0.2118 0.6509 0.0669 0.027 Uiso 1 1 calc R
C20 C -0.1090(3) 0.61603(14) 0.13448(9) 0.0190(4) Uani 1 1 d .
C21 C -0.0484(3) 0.54160(14) 0.16272(8) 0.0159(4) Uani 1 1 d .
C22 C 0.0530(3) 0.44638(15) 0.22581(8) 0.0186(4) Uani 1 1 d .
C23 C 0.0362(3) 0.61298(16) 0.24870(9) 0.0239(5) Uani 1 1 d .
H23A H 0.0864 0.5889 0.2800 0.036 Uiso 1 1 calc R
H23B H -0.0770 0.6407 0.2558 0.036 Uiso 1 1 calc R
H23C H 0.1130 0.6604 0.2344 0.036 Uiso 1 1 calc R
C24 C 0.0204(3) 0.38724(14) 0.17958(8) 0.0159(4) Uani 1 1 d .
C25 C 0.1254(3) 0.30175(14) 0.17196(8) 0.0170(4) Uani 1 1 d .
H25 H 0.2150 0.2875 0.1980 0.020 Uiso 1 1 calc R
C26 C 0.1613(3) 0.26840(13) 0.11881(9) 0.0173(4) Uani 1 1 d .
C27 C 0.3587(3) 0.25325(14) 0.04911(9) 0.0249(5) Uani 1 1 d .
H27A H 0.2917 0.1961 0.0417 0.030 Uiso 1 1 calc R
H27B H 0.4830 0.2376 0.0464 0.030 Uiso 1 1 calc R
C28 C 0.3149(4) 0.32702(17) 0.00996(10) 0.0318(6) Uani 1 1 d .
H28A H 0.1940 0.3462 0.0140 0.048 Uiso 1 1 calc R
H28B H 0.3319 0.3012 -0.0238 0.048 Uiso 1 1 calc R
H28C H 0.3905 0.3811 0.0146 0.048 Uiso 1 1 calc R
C29 C 0.4571(3) 0.33251(15) 0.12853(9) 0.0227(5) Uani 1 1 d .
H29A H 0.5711 0.3131 0.1153 0.027 Uiso 1 1 calc R
H29B H 0.4517 0.3139 0.1644 0.027 Uiso 1 1 calc R
C30 C 0.4433(3) 0.43838(16) 0.12518(10) 0.0267(5) Uani 1 1 d .
H30A H 0.4578 0.4580 0.0901 0.040 Uiso 1 1 calc R
H30B H 0.5337 0.4669 0.1459 0.040 Uiso 1 1 calc R
H30C H 0.3295 0.4583 0.1373 0.040 Uiso 1 1 calc R
N1 N 0.3485(2) 0.92698(11) 0.19545(7) 0.0148(3) Uani 1 1 d .
N2 N -0.1930(2) 0.96821(12) 0.06842(7) 0.0131(3) Uani 1 1 d .
N3 N 0.0155(2) 0.53647(12) 0.21260(7) 0.0175(3) Uani 1 1 d .
N4 N 0.3215(3) 0.28307(12) 0.10086(7) 0.0192(4) Uani 1 1 d .
O1 O 0.2924(2) 1.08321(10) 0.18186(6) 0.0193(3) Uani 1 1 d .
O2 O 0.27308(19) 1.02162(10) 0.07417(6) 0.0157(3) Uani 1 1 d .
O3 O 0.0232(2) 0.94204(10) 0.01255(6) 0.0189(3) Uani 1 1 d .
O4 O 0.1041(3) 0.41980(12) 0.26657(6) 0.0284(4) Uani 1 1 d .
O5 O -0.0514(2) 0.29659(11) 0.18741(6) 0.0215(3) Uani 1 1 d .
O6 O 0.0457(2) 0.23155(10) 0.09438(6) 0.0234(3) Uani 1 1 d .

loop_
_atom_site_aniso_label
_atom_site_aniso_U_11
_atom_site_aniso_U_22
_atom_site_aniso_U_33
_atom_site_aniso_U_23
_atom_site_aniso_U_13
_atom_site_aniso_U_12
Br1 0.02274(10) 0.02046(10) 0.01861(10) 0.00647(8) -0.00487(9) -0.00206(8)
Br2 0.02438(10) 0.01533(9) 0.03533(14) 0.00153(9) 0.00655(10) 0.00180(8)
C1 0.0124(8) 0.0128(8) 0.0148(10) 0.0006(7) 0.0009(8) -0.0005(7)
C2 0.0201(9) 0.0154(9) 0.0142(9) -0.0005(8) -0.0012(8) -0.0003(8)
C3 0.0249(10) 0.0132(9) 0.0222(11) -0.0028(8) -0.0025(9) 0.0010(8)
C4 0.0240(10) 0.0129(8) 0.0225(11) 0.0009(7) -0.0024(9) 0.0012(8)
C5 0.0149(8) 0.0170(9) 0.0164(9) 0.0031(7) -0.0018(8) -0.0011(8)
C6 0.0118(8) 0.0138(8) 0.0138(10) 0.0000(7) 0.0001(7) -0.0008(6)
C7 0.0102(8) 0.0156(8) 0.0153(10) -0.0019(7) 0.0006(7) 0.0002(6)
C8 0.0290(11) 0.0239(10) 0.0153(11) -0.0041(8) -0.0059(9) 0.0009(9)
C9 0.0135(8) 0.0109(8) 0.0139(10) 0.0000(7) 0.0008(8) -0.0011(7)
C10 0.0133(9) 0.0133(8) 0.0163(10) 0.0010(7) 0.0008(8) 0.0010(7)
C11 0.0146(9) 0.0123(8) 0.0131(9) 0.0022(6) 0.0004(8) 0.0008(7)
C12 0.0151(9) 0.0176(9) 0.0145(10) -0.0009(8) -0.0021(8) -0.0006(7)
C13 0.0214(10) 0.0179(9) 0.0200(11) -0.0026(8) -0.0003(9) -0.0032(8)
C14 0.0163(9) 0.0197(9) 0.0118(10) -0.0017(8) 0.0024(8) -0.0029(7)
C15 0.0175(9) 0.0229(10) 0.0219(12) -0.0069(9) 0.0027(9) 0.0017(8)
C16 0.0143(9) 0.0168(9) 0.0133(9) 0.0013(7) 0.0000(8) 0.0002(7)
C17 0.0175(9) 0.0223(9) 0.0152(10) 0.0002(8) -0.0018(9) 0.0012(8)
C18 0.0225(10) 0.0266(11) 0.0140(10) 0.0031(8) -0.0036(9) 0.0037(8)
C19 0.0207(10) 0.0214(10) 0.0251(12) 0.0085(9) 0.0017(9) 0.0045(8)
C20 0.0164(9) 0.0152(9) 0.0253(12) 0.0027(8) 0.0050(9) 0.0011(8)
C21 0.0135(8) 0.0182(9) 0.0160(10) 0.0008(8) 0.0025(8) -0.0011(7)
C22 0.0188(9) 0.0226(10) 0.0143(10) 0.0007(8) 0.0016(8) 0.0008(8)
C23 0.0276(11) 0.0234(10) 0.0207(11) -0.0057(8) 0.0016(9) -0.0048(9)
C24 0.0181(9) 0.0164(9) 0.0133(9) 0.0031(7) 0.0011(8) -0.0008(7)
C25 0.0211(9) 0.0145(9) 0.0154(10) 0.0023(7) -0.0001(8) -0.0014(8)
C26 0.0260(10) 0.0087(8) 0.0172(10) 0.0021(7) -0.0028(9) 0.0014(7)
C27 0.0391(13) 0.0163(9) 0.0194(11) -0.0014(8) 0.0057(10) 0.0062(9)
C28 0.0549(17) 0.0253(11) 0.0153(11) 0.0009(9) 0.0032(12) 0.0031(11)
C29 0.0236(10) 0.0195(10) 0.0250(12) 0.0035(8) -0.0013(10) -0.0006(8)
C30 0.0259(11) 0.0189(10) 0.0351(14) -0.0060(9) -0.0018(11) -0.0038(9)
N1 0.0163(8) 0.0154(8) 0.0126(8) -0.0023(6) -0.0022(7) -0.0002(6)
N2 0.0138(7) 0.0153(8) 0.0103(8) -0.0009(6) 0.0005(7) 0.0003(6)
N3 0.0204(8) 0.0188(8) 0.0134(8) -0.0010(6) 0.0007(8) -0.0007(7)
N4 0.0276(9) 0.0136(8) 0.0164(9) 0.0018(7) 0.0007(8) -0.0001(7)
O1 0.0202(7) 0.0146(7) 0.0232(8) -0.0062(6) -0.0009(7) -0.0002(6)
O2 0.0120(6) 0.0159(7) 0.0193(8) 0.0050(6) 0.0018(6) -0.0011(5)
O3 0.0186(7) 0.0226(7) 0.0156(7) -0.0027(6) 0.0031(7) 0.0014(6)
O4 0.0401(10) 0.0308(9) 0.0143(8) 0.0027(6) -0.0048(8) 0.0047(8)
O5 0.0240(7) 0.0185(7) 0.0222(8) 0.0060(6) 0.0030(7) -0.0041(6)
O6 0.0322(8) 0.0136(7) 0.0245(8) -0.0015(6) -0.0067(7) -0.0030(6)

loop_
_atom_type_symbol
_atom_type_description
_atom_type_scat_dispersion_real
_atom_type_scat_dispersion_imag
_atom_type_scat_source
C C 0.0033 0.0016 'International Tables Vol C Tables 4.2.6.8 and 6.1.1.4'
H H 0.0000 0.0000 'International Tables Vol C Tables 4.2.6.8 and 6.1.1.4'
N N 0.0061 0.0033 'International Tables Vol C Tables 4.2.6.8 and 6.1.1.4'
O O 0.0106 0.0060 'International Tables Vol C Tables 4.2.6.8 and 6.1.1.4'
Br Br -0.2901 2.4595 'International Tables Vol C Tables 4.2.6.8 and 6.1.1.4'

loop_
_geom_angle_atom_site_label_1
_geom_angle_atom_site_label_2
_geom_angle_atom_site_label_3
_geom_angle
C2 C1 C6 122.60(18)
C2 C1 C9 130.1(2)
C6 C1 C9 107.23(17)
C1 C2 C3 117.6(2)
C1 C2 H2 121.2
C3 C2 H2 121.2
C4 C3 C2 120.5(2)
C4 C3 H3 119.8
C2 C3 H3 119.8
C3 C4 C5 121.57(19)
C3 C4 H4 119.2
C5 C4 H4 119.2
C6 C5 C4 118.5(2)
C6 C5 Br1 125.70(16)
C4 C5 Br1 115.80(15)
C5 C6 C1 119.23(18)
C5 C6 N1 130.86(19)
C1 C6 N1 109.89(17)
O1 C7 N1 126.2(2)
O1 C7 C9 126.87(19)
N1 C7 C9 106.97(16)
N1 C8 H8A 109.5
N1 C8 H8B 109.5
H8A C8 H8B 109.5
N1 C8 H8C 109.5
H8A C8 H8C 109.5
H8B C8 H8C 109.5
O2 C9 C1 122.23(17)
O2 C9 C10 58.62(13)
C1 C9 C10 129.65(18)
O2 C9 C7 116.93(16)
C1 C9 C7 105.25(17)
C10 C9 C7 118.16(17)
O2 C10 C9 58.73(12)
O2 C10 C11 115.71(17)
C9 C10 C11 122.89(16)
O2 C10 H10 115.7
C9 C10 H10 115.7
C11 C10 H10 115.7
O3 C11 N2 123.2(2)
O3 C11 C10 121.37(18)
N2 C11 C10 115.27(18)
N2 C12 C13 111.53(17)
N2 C12 H12A 109.3
C13 C12 H12A 109.3
N2 C12 H12B 109.3
C13 C12 H12B 109.3
H12A C12 H12B 108.0
C12 C13 H13A 109.5
C12 C13 H13B 109.5
H13A C13 H13B 109.5
C12 C13 H13C 109.5
H13A C13 H13C 109.5
H13B C13 H13C 109.5
N2 C14 C15 112.81(18)
N2 C14 H14A 109.0
C15 C14 H14A 109.0
N2 C14 H14B 109.0
C15 C14 H14B 109.0
H14A C14 H14B 107.8
C14 C15 H15A 109.5
C14 C15 H15B 109.5
H15A C15 H15B 109.5
C14 C15 H15C 109.5
H15A C15 H15C 109.5
H15B C15 H15C 109.5
C17 C16 C21 121.84(19)
C17 C16 C24 131.77(19)
C21 C16 C24 106.38(18)
C16 C17 C18 119.1(2)
C16 C17 H17 120.5
C18 C17 H17 120.5
C19 C18 C17 119.1(2)
C19 C18 H18 120.4
C17 C18 H18 120.4
C20 C19 C18 122.1(2)
C20 C19 H19 118.9
C18 C19 H19 118.9
C21 C20 C19 119.1(2)
C21 C20 Br2 123.09(18)
C19 C20 Br2 117.79(16)
C20 C21 N3 131.62(19)
C20 C21 C16 118.7(2)
N3 C21 C16 109.68(17)
O4 C22 N3 126.4(2)
O4 C22 C24 127.0(2)
N3 C22 C24 106.61(18)
N3 C23 H23A 109.5
N3 C23 H23B 109.5
H23A C23 H23B 109.5
N3 C23 H23C 109.5
H23A C23 H23C 109.5
H23B C23 H23C 109.5
O5 C24 C16 122.00(18)
O5 C24 C25 58.68(13)
C16 C24 C25 127.92(19)
O5 C24 C22 117.17(17)
C16 C24 C22 105.97(17)
C25 C24 C22 118.85(18)
O5 C25 C24 58.72(13)
O5 C25 C26 115.22(18)
C24 C25 C26 119.18(17)
O5 C25 H25 116.9
C24 C25 H25 116.9
C26 C25 H25 116.9
O6 C26 N4 123.5(2)
O6 C26 C25 119.8(2)
N4 C26 C25 116.7(2)
N4 C27 C28 113.18(18)
N4 C27 H27A 108.9
C28 C27 H27A 108.9
N4 C27 H27B 108.9
C28 C27 H27B 108.9
H27A C27 H27B 107.8
C27 C28 H28A 109.5
C27 C28 H28B 109.5
H28A C28 H28B 109.5
C27 C28 H28C 109.5
H28A C28 H28C 109.5
H28B C28 H28C 109.5
N4 C29 C30 113.80(19)
N4 C29 H29A 108.8
C30 C29 H29A 108.8
N4 C29 H29B 108.8
C30 C29 H29B 108.8
H29A C29 H29B 107.7
C29 C30 H30A 109.5
C29 C30 H30B 109.5
H30A C30 H30B 109.5
C29 C30 H30C 109.5
H30A C30 H30C 109.5
H30B C30 H30C 109.5
C7 N1 C6 110.57(18)
C7 N1 C8 121.26(17)
C6 N1 C8 128.15(18)
C11 N2 C12 118.69(18)
C11 N2 C14 123.03(18)
C12 N2 C14 118.07(17)
C22 N3 C21 111.24(17)
C22 N3 C23 121.05(19)
C21 N3 C23 127.67(18)
C26 N4 C29 123.88(19)
C26 N4 C27 117.8(2)
C29 N4 C27 118.14(19)
C10 O2 C9 62.65(13)
C25 O5 C24 62.60(13)

loop_
_geom_bond_atom_site_label_1
_geom_bond_atom_site_label_2
_geom_bond_distance
Br1 C5 1.900(2)
Br2 C20 1.900(2)
C1 C2 1.382(3)
C1 C6 1.401(3)
C1 C9 1.480(3)
C2 C3 1.395(3)
C2 H2 0.9500
C3 C4 1.382(3)
C3 H3 0.9500
C4 C5 1.399(3)
C4 H4 0.9500
C5 C6 1.385(3)
C6 N1 1.423(3)
C7 O1 1.220(2)
C7 N1 1.372(3)
C7 C9 1.518(3)
C8 N1 1.451(3)
C8 H8A 0.9800
C8 H8B 0.9800
C8 H8C 0.9800
C9 O2 1.428(2)
C9 C10 1.484(3)
C10 O2 1.427(2)
C10 C11 1.510(3)
C10 H10 1.0000
C11 O3 1.227(3)
C11 N2 1.349(3)
C12 N2 1.460(3)
C12 C13 1.520(3)
C12 H12A 0.9900
C12 H12B 0.9900
C13 H13A 0.9800
C13 H13B 0.9800
C13 H13C 0.9800
C14 N2 1.468(3)
C14 C15 1.536(3)
C14 H14A 0.9900
C14 H14B 0.9900
C15 H15A 0.9800
C15 H15B 0.9800
C15 H15C 0.9800
C16 C17 1.377(3)
C16 C21 1.419(3)
C16 C24 1.481(3)
C17 C18 1.396(3)
C17 H17 0.9500
C18 C19 1.394(3)
C18 H18 0.9500
C19 C20 1.388(4)
C19 H19 0.9500
C20 C21 1.388(3)
C21 N3 1.417(3)
C22 O4 1.214(3)
C22 N3 1.371(3)
C22 C24 1.514(3)
C23 N3 1.467(3)
C23 H23A 0.9800
C23 H23B 0.9800
C23 H23C 0.9800
C24 O5 1.430(2)
C24 C25 1.485(3)
C25 O5 1.429(3)
C25 C26 1.517(3)
C25 H25 1.0000
C26 O6 1.225(3)
C26 N4 1.344(3)
C27 N4 1.469(3)
C27 C28 1.523(3)
C27 H27A 0.9900
C27 H27B 0.9900
C28 H28A 0.9800
C28 H28B 0.9800
C28 H28C 0.9800
C29 N4 1.464(3)
C29 C30 1.526(3)
C29 H29A 0.9900
C29 H29B 0.9900
C30 H30A 0.9800
C30 H30B 0.9800
C30 H30C 0.9800

loop_
_geom_torsion_atom_site_label_1
_geom_torsion_atom_site_label_2
_geom_torsion_atom_site_label_3
_geom_torsion_atom_site_label_4
_geom_torsion
C6 C1 C2 C3 0.8(3)
C9 C1 C2 C3 177.8(2)
C1 C2 C3 C4 -0.3(3)
C2 C3 C4 C5 0.1(3)
C3 C4 C5 C6 -0.2(3)
C3 C4 C5 Br1 -179.83(18)
C4 C5 C6 C1 0.7(3)
Br1 C5 C6 C1 -179.77(15)
C4 C5 C6 N1 -177.7(2)
Br1 C5 C6 N1 1.9(3)
C2 C1 C6 C5 -1.0(3)
C9 C1 C6 C5 -178.56(18)
C2 C1 C6 N1 177.69(19)
C9 C1 C6 N1 0.1(2)
C2 C1 C9 O2 -38.9(3)
C6 C1 C9 O2 138.41(18)
C2 C1 C9 C10 35.0(4)
C6 C1 C9 C10 -147.7(2)
C2 C1 C9 C7 -175.5(2)
C6 C1 C9 C7 1.8(2)
O1 C7 C9 O2 37.5(3)
N1 C7 C9 O2 -142.44(17)
O1 C7 C9 C1 176.8(2)
N1 C7 C9 C1 -3.1(2)
O1 C7 C9 C10 -29.5(3)
N1 C7 C9 C10 150.54(17)
C1 C9 C10 O2 -107.8(2)
C7 C9 C10 O2 105.98(19)
O2 C9 C10 C11 102.2(2)
C1 C9 C10 C11 -5.6(3)
C7 C9 C10 C11 -151.79(19)
O2 C10 C11 O3 -2.9(3)
C9 C10 C11 O3 -70.9(3)
O2 C10 C11 N2 -178.04(16)
C9 C10 C11 N2 114.0(2)
C21 C16 C17 C18 0.3(3)
C24 C16 C17 C18 179.2(2)
C16 C17 C18 C19 -1.1(3)
C17 C18 C19 C20 1.5(4)
C18 C19 C20 C21 -1.2(3)
C18 C19 C20 Br2 179.63(18)
C19 C20 C21 N3 -178.6(2)
Br2 C20 C21 N3 0.6(3)
C19 C20 C21 C16 0.4(3)
Br2 C20 C21 C16 179.55(15)
C17 C16 C21 C20 0.0(3)
C24 C16 C21 C20 -179.16(19)
C17 C16 C21 N3 179.2(2)
C24 C16 C21 N3 0.0(2)
C17 C16 C24 O5 -39.5(3)
C21 C16 C24 O5 139.54(19)
C17 C16 C24 C25 33.6(4)
C21 C16 C24 C25 -147.3(2)
C17 C16 C24 C22 -177.1(2)
C21 C16 C24 C22 1.9(2)
O4 C22 C24 O5 37.4(3)
N3 C22 C24 O5 -143.25(18)
O4 C22 C24 C16 177.5(2)
N3 C22 C24 C16 -3.2(2)
O4 C22 C24 C25 -30.0(3)
N3 C22 C24 C25 149.34(19)
C16 C24 C25 O5 -108.2(2)
C22 C24 C25 O5 106.0(2)
O5 C24 C25 C26 103.4(2)
C16 C24 C25 C26 -4.8(3)
C22 C24 C25 C26 -150.64(19)
O5 C25 C26 O6 -7.0(3)
C24 C25 C26 O6 -73.8(3)
O5 C25 C26 N4 171.91(17)
C24 C25 C26 N4 105.1(2)
O1 C7 N1 C6 -176.65(19)
C9 C7 N1 C6 3.3(2)
O1 C7 N1 C8 1.5(3)
C9 C7 N1 C8 -178.52(18)
C5 C6 N1 C7 176.2(2)
C1 C6 N1 C7 -2.2(2)
C5 C6 N1 C8 -1.8(4)
C1 C6 N1 C8 179.7(2)
O3 C11 N2 C12 -2.9(3)
C10 C11 N2 C12 172.09(16)
O3 C11 N2 C14 171.71(18)
C10 C11 N2 C14 -13.3(3)
C13 C12 N2 C11 83.8(2)
C13 C12 N2 C14 -91.1(2)
C15 C14 N2 C11 100.0(2)
C15 C14 N2 C12 -85.3(2)
O4 C22 N3 C21 -177.3(2)
C24 C22 N3 C21 3.4(2)
O4 C22 N3 C23 0.4(4)
C24 C22 N3 C23 -178.95(19)
C20 C21 N3 C22 176.8(2)
C16 C21 N3 C22 -2.2(2)
C20 C21 N3 C23 -0.7(4)
C16 C21 N3 C23 -179.7(2)
O6 C26 N4 C29 175.80(19)
C25 C26 N4 C29 -3.0(3)
O6 C26 N4 C27 0.1(3)
C25 C26 N4 C27 -178.73(17)
C30 C29 N4 C26 -81.5(3)
C30 C29 N4 C27 94.2(2)
C28 C27 N4 C26 87.4(3)
C28 C27 N4 C29 -88.6(3)
C11 C10 O2 C9 -114.37(18)
C1 C9 O2 C10 119.9(2)
C7 C9 O2 C10 -108.07(19)
C26 C25 O5 C24 -110.15(19)
C16 C24 O5 C25 117.9(2)
C22 C24 O5 C25 -108.8(2)
